data_4304476
loop_
_publ_author_name
'Li-Cheng Song'
'Chang-Gong Li'
'Jie Gao'
'Bang-Shao Yin'
'Xiang Luo'
'Xiao-Guang Zhang'
'Hai-Lin Bao'
'Qing-Mei Hu'

_publ_section_title
;
Synthesis, Structure, and Electrocatalysis of Diiron C-Functionalized
Propanedithiolate (PDT) Complexes Related to the Active Site of
[FeFe]-Hydrogenases
;
_journal_name_full 'Inorganic Chemistry'
_journal_page_first 4545
_journal_page_last 4553
_journal_paper_doi 10.1021/ic701982z
_journal_volume 47
_journal_year 2008
_chemical_formula_sum 'C16 H10 Fe2 O8 S2'
_chemical_formula_weight 506.06
_chemical_name_systematic
; 
 ? 
;
_space_group_IT_number 14
_symmetry_cell_setting monoclinic
_symmetry_space_group_name_Hall '-P 2ybc'
_symmetry_space_group_name_H-M 'P 1 21/c 1'
_atom_sites_solution_hydrogens geom
_atom_sites_solution_primary direct
_atom_sites_solution_secondary difmap
_audit_creation_method SHELXL-97
_cell_angle_alpha 90.00
_cell_angle_beta 96.649(4)
_cell_angle_gamma 90.00
_cell_formula_units_Z 4
_cell_length_a 13.802(3)
_cell_length_b 8.4531(17)
_cell_length_c 17.059(4)
_cell_measurement_reflns_used 2207
_cell_measurement_temperature 293(2)
_cell_measurement_theta_max 24.65
_cell_measurement_theta_min 2.40
_cell_volume 1976.9(7)
_computing_cell_refinement 'Bruker SMART'
_computing_data_collection 'Bruker SMART'
_computing_data_reduction 'Bruker SAINT'
_computing_molecular_graphics 'Bruker SHELXTL'
_computing_publication_material 'Bruker SHELXTL'
_computing_structure_refinement 'SHELXL-97 (Sheldrick, 1997)'
_computing_structure_solution 'SHELXS-97 (Sheldrick, 1990)'
_diffrn_ambient_temperature 293(2)
_diffrn_measured_fraction_theta_full 0.995
_diffrn_measured_fraction_theta_max 0.995
_diffrn_measurement_device_type 'CCD area detector'
_diffrn_measurement_method 'phi and omega scans'
_diffrn_radiation_monochromator graphite
_diffrn_radiation_source 'fine-focus sealed tube'
_diffrn_radiation_type MoK\a
_diffrn_radiation_wavelength 0.71073
_diffrn_reflns_av_R_equivalents 0.0521
_diffrn_reflns_av_sigmaI/netI 0.0665
_diffrn_reflns_limit_h_max 13
_diffrn_reflns_limit_h_min -17
_diffrn_reflns_limit_k_max 10
_diffrn_reflns_limit_k_min -9
_diffrn_reflns_limit_l_max 17
_diffrn_reflns_limit_l_min -21
_diffrn_reflns_number 10846
_diffrn_reflns_theta_full 26.42
_diffrn_reflns_theta_max 26.42
_diffrn_reflns_theta_min 2.40
_exptl_absorpt_coefficient_mu 1.719
_exptl_absorpt_correction_T_max 1.000000
_exptl_absorpt_correction_T_min 0.610980
_exptl_absorpt_correction_type multi-scan
_exptl_absorpt_process_details SADABS
_exptl_crystal_density_diffrn 1.700
_exptl_crystal_density_meas 0
_exptl_crystal_density_method 'not measured'
_exptl_crystal_F_000 1016
_exptl_crystal_size_max 0.22
_exptl_crystal_size_mid 0.18
_exptl_crystal_size_min 0.16
_refine_diff_density_max 0.279
_refine_diff_density_min -0.351
_refine_diff_density_rms 0.074
_refine_ls_extinction_method none
_refine_ls_goodness_of_fit_ref 1.044
_refine_ls_hydrogen_treatment constr
_refine_ls_matrix_type full
_refine_ls_number_parameters 253
_refine_ls_number_reflns 4030
_refine_ls_number_restraints 0
_refine_ls_restrained_S_all 1.044
_refine_ls_R_factor_all 0.0973
_refine_ls_R_factor_gt 0.0386
_refine_ls_shift/su_max 0.000
_refine_ls_shift/su_mean 0.000
_refine_ls_structure_factor_coef Fsqd
_refine_ls_weighting_details 'calc w=1/[\s^2^(Fo^2^)+(0.0231P)^2^+0.0000P] where P=(Fo^2^+2Fc^2^)/3'
_refine_ls_weighting_scheme calc
_refine_ls_wR_factor_gt 0.0641
_refine_ls_wR_factor_ref 0.0774
_reflns_number_gt 2223
_reflns_number_total 4030
_reflns_threshold_expression >2sigma(I)
_cod_data_source_file ic701982z-file002.cif
_cod_data_source_block 060613b
_cod_depositor_comments
;
The following automatic conversions were performed:
'_symmetry_cell_setting' value 'Monoclinic' changed to 'monoclinic'
according to '/home/saulius/struct/CIF-dictionaries/cif_core.dic'
dictionary named 'cif_core.dic' version 2.4.1 from
2010-06-29.

'_exptl_absorpt_correction_type' value 'MULTI-SCAN' changed
to 'multi-scan' according to
'/home/saulius/struct/CIF-dictionaries/cif_core.dic' dictionary named
'cif_core.dic' version 2.4.1 from
2010-06-29.

'_refine_ls_hydrogen_treatment' value 'CONSTR' changed to
'constr' according to '/home/saulius/struct/CIF-dictionaries/cif_core.dic'
dictionary named 'cif_core.dic' version 2.4.1 from 2010-06-29.

Automatic conversion script
Id: cif_fix_enum 1527 2010-12-29 10:47:43Z saulius 
;
_cod_original_cell_volume 1977.0(7)
_cod_database_code 4304476

loop_
_symmetry_equiv_pos_as_xyz
'x, y, z'
'-x, y+1/2, -z+1/2'
'-x, -y, -z'
'x, -y-1/2, z-1/2'

loop_
_atom_site_label
_atom_site_type_symbol
_atom_site_fract_x
_atom_site_fract_y
_atom_site_fract_z
_atom_site_U_iso_or_equiv
_atom_site_adp_type
_atom_site_occupancy
_atom_site_symmetry_multiplicity
_atom_site_calc_flag
_atom_site_refinement_flags
_atom_site_disorder_assembly
_atom_site_disorder_group
Fe1 Fe 0.62119(3) 0.68648(6) 0.14395(3) 0.05270(17) Uani 1 1 d . . .
Fe2 Fe 0.69154(3) 0.95636(6) 0.13182(3) 0.05364(17) Uani 1 1 d . . .
S1 S 0.63130(6) 0.86734(11) 0.24054(5) 0.0549(3) Uani 1 1 d . . .
S2 S 0.78064(6) 0.73245(11) 0.14077(5) 0.0521(3) Uani 1 1 d . . .
O1 O 0.4114(2) 0.7394(4) 0.1194(2) 0.1279(15) Uani 1 1 d . . .
O2 O 0.6140(2) 0.5590(4) -0.01551(18) 0.0986(10) Uani 1 1 d . . .
O3 O 0.6324(3) 0.3928(4) 0.2339(2) 0.1197(13) Uani 1 1 d . . .
O4 O 0.7190(2) 0.9584(4) -0.03539(18) 0.0983(10) Uani 1 1 d . . .
O5 O 0.5146(3) 1.1451(4) 0.0990(2) 0.1378(15) Uani 1 1 d . . .
O6 O 0.8273(3) 1.2071(4) 0.18935(19) 0.1135(12) Uani 1 1 d . . .
O7 O 0.88853(16) 0.7822(3) 0.37173(13) 0.0620(7) Uani 1 1 d . . .
O8 O 1.00595(17) 0.9422(3) 0.33788(17) 0.0730(8) Uani 1 1 d . . .
C1 C 0.4926(3) 0.7196(5) 0.1301(2) 0.0777(13) Uani 1 1 d . . .
C2 C 0.6177(3) 0.6081(5) 0.0464(3) 0.0659(11) Uani 1 1 d . . .
C3 C 0.6255(3) 0.5065(5) 0.1992(3) 0.0756(13) Uani 1 1 d . . .
C4 C 0.7090(3) 0.9588(5) 0.0291(3) 0.0686(11) Uani 1 1 d . . .
C5 C 0.5842(3) 1.0738(5) 0.1122(3) 0.0838(13) Uani 1 1 d . . .
C6 C 0.7746(3) 1.1090(5) 0.1669(2) 0.0723(12) Uani 1 1 d . . .
C7 C 0.8503(2) 0.7054(4) 0.2368(2) 0.0596(10) Uani 1 1 d . . .
H7A H 0.8383 0.5995 0.2552 0.072 Uiso 1 1 calc R . .
H7B H 0.9191 0.7129 0.2306 0.072 Uiso 1 1 calc R . .
C8 C 0.8281(2) 0.8212(4) 0.2988(2) 0.0543(9) Uani 1 1 d . . .
H8 H 0.8429 0.9288 0.2824 0.065 Uiso 1 1 calc R . .
C9 C 0.7252(2) 0.8143(4) 0.3193(2) 0.0610(10) Uani 1 1 d . . .
H9A H 0.7199 0.8843 0.3636 0.073 Uiso 1 1 calc R . .
H9B H 0.7125 0.7076 0.3365 0.073 Uiso 1 1 calc R . .
C10 C 0.9766(3) 0.8547(5) 0.3840(2) 0.0561(10) Uani 1 1 d . . .
C11 C 1.0285(3) 0.8074(4) 0.4612(2) 0.0539(9) Uani 1 1 d . . .
C12 C 1.1218(3) 0.8677(4) 0.4809(3) 0.0688(11) Uani 1 1 d . . .
H12 H 1.1484 0.9367 0.4468 0.083 Uiso 1 1 calc R . .
C13 C 1.1745(3) 0.8251(6) 0.5511(3) 0.0896(15) Uani 1 1 d . . .
H13 H 1.2378 0.8624 0.5633 0.108 Uiso 1 1 calc R . .
C14 C 1.1348(4) 0.7284(6) 0.6027(3) 0.0895(15) Uani 1 1 d . . .
H14 H 1.1708 0.7010 0.6502 0.107 Uiso 1 1 calc R . .
C15 C 1.0418(4) 0.6714(5) 0.5849(3) 0.0831(13) Uani 1 1 d . . .
H15 H 1.0143 0.6071 0.6207 0.100 Uiso 1 1 calc R . .
C16 C 0.9894(3) 0.7102(5) 0.5137(2) 0.0661(11) Uani 1 1 d . . .
H16 H 0.9268 0.6698 0.5011 0.079 Uiso 1 1 calc R . .

loop_
_atom_site_aniso_label
_atom_site_aniso_U_11
_atom_site_aniso_U_22
_atom_site_aniso_U_33
_atom_site_aniso_U_23
_atom_site_aniso_U_13
_atom_site_aniso_U_12
Fe1 0.0451(3) 0.0600(3) 0.0525(3) -0.0117(3) 0.0037(2) -0.0062(3)
Fe2 0.0550(3) 0.0546(3) 0.0493(3) -0.0038(3) -0.0026(2) -0.0021(3)
S1 0.0407(5) 0.0746(7) 0.0492(6) -0.0145(5) 0.0033(4) 0.0003(5)
S2 0.0441(5) 0.0636(6) 0.0489(6) -0.0059(5) 0.0071(4) 0.0010(5)
O1 0.0478(18) 0.178(3) 0.152(3) -0.082(3) -0.012(2) 0.006(2)
O2 0.105(2) 0.123(3) 0.069(2) -0.047(2) 0.0151(17) -0.021(2)
O3 0.144(3) 0.089(3) 0.129(3) 0.032(2) 0.028(2) -0.011(2)
O4 0.139(3) 0.103(2) 0.052(2) -0.0001(19) 0.0113(19) -0.014(2)
O5 0.111(3) 0.128(3) 0.164(4) 0.001(3) -0.028(2) 0.056(2)
O6 0.148(3) 0.105(3) 0.084(2) -0.0034(19) -0.004(2) -0.069(2)
O7 0.0529(15) 0.0759(18) 0.0530(17) 0.0100(13) -0.0120(12) -0.0117(13)
O8 0.0516(16) 0.082(2) 0.084(2) 0.0190(17) 0.0026(14) -0.0072(15)
C1 0.060(3) 0.096(3) 0.074(3) -0.043(3) -0.001(2) -0.007(3)
C2 0.056(2) 0.070(3) 0.072(3) -0.019(2) 0.009(2) -0.009(2)
C3 0.067(3) 0.077(3) 0.083(4) -0.007(3) 0.012(2) -0.015(3)
C4 0.079(3) 0.064(3) 0.061(3) 0.000(2) -0.002(2) -0.009(2)
C5 0.092(3) 0.069(3) 0.085(3) -0.006(3) -0.011(3) 0.010(3)
C6 0.086(3) 0.079(3) 0.051(3) 0.004(2) 0.001(2) -0.017(3)
C7 0.046(2) 0.075(3) 0.057(3) -0.001(2) 0.0003(17) 0.005(2)
C8 0.043(2) 0.068(3) 0.049(2) 0.007(2) -0.0065(17) -0.0010(18)
C9 0.049(2) 0.087(3) 0.046(2) -0.006(2) 0.0022(17) -0.007(2)
C10 0.044(2) 0.058(3) 0.065(3) -0.008(2) 0.001(2) 0.006(2)
C11 0.045(2) 0.054(2) 0.060(3) -0.011(2) -0.0031(19) 0.0092(19)
C12 0.056(3) 0.062(3) 0.085(3) -0.011(2) -0.006(2) 0.006(2)
C13 0.062(3) 0.090(4) 0.108(4) -0.030(3) -0.027(3) 0.014(3)
C14 0.090(4) 0.095(4) 0.074(4) -0.026(3) -0.031(3) 0.031(3)
C15 0.095(3) 0.089(3) 0.062(3) -0.004(2) -0.006(3) 0.017(3)
C16 0.055(2) 0.080(3) 0.060(3) -0.004(2) -0.006(2) 0.007(2)

loop_
_atom_type_symbol
_atom_type_description
_atom_type_scat_dispersion_real
_atom_type_scat_dispersion_imag
_atom_type_scat_source
C C 0.0033 0.0016 'International Tables Vol C Tables 4.2.6.8 and 6.1.1.4'
H H 0.0000 0.0000 'International Tables Vol C Tables 4.2.6.8 and 6.1.1.4'
O O 0.0106 0.0060 'International Tables Vol C Tables 4.2.6.8 and 6.1.1.4'
S S 0.1246 0.1234 'International Tables Vol C Tables 4.2.6.8 and 6.1.1.4'
Fe Fe 0.3463 0.8444 'International Tables Vol C Tables 4.2.6.8 and 6.1.1.4'

loop_
_geom_angle_atom_site_label_1
_geom_angle_atom_site_label_2
_geom_angle_atom_site_label_3
_geom_angle
_geom_angle_site_symmetry_1
_geom_angle_site_symmetry_3
_geom_angle_publ_flag
C1 Fe1 C3 100.1(2) . . ?
C1 Fe1 C2 90.90(17) . . ?
C3 Fe1 C2 99.85(19) . . ?
C1 Fe1 S1 88.10(12) . . ?
C3 Fe1 S1 101.42(14) . . ?
C2 Fe1 S1 158.56(14) . . ?
C1 Fe1 S2 158.98(15) . . ?
C3 Fe1 S2 100.79(13) . . ?
C2 Fe1 S2 87.84(12) . . ?
S1 Fe1 S2 85.51(3) . . ?
C1 Fe1 Fe2 103.66(14) . . ?
C3 Fe1 Fe2 146.29(13) . . ?
C2 Fe1 Fe2 103.31(13) . . ?
S1 Fe1 Fe2 56.34(3) . . ?
S2 Fe1 Fe2 56.45(3) . . ?
C5 Fe2 C6 98.52(19) . . ?
C5 Fe2 C4 90.74(19) . . ?
C6 Fe2 C4 99.52(17) . . ?
C5 Fe2 S1 87.85(15) . . ?
C6 Fe2 S1 104.50(13) . . ?
C4 Fe2 S1 155.89(13) . . ?
C5 Fe2 S2 156.33(14) . . ?
C6 Fe2 S2 105.11(14) . . ?
C4 Fe2 S2 86.67(13) . . ?
S1 Fe2 S2 85.07(4) . . ?
C5 Fe2 Fe1 101.62(14) . . ?
C6 Fe2 Fe1 150.98(13) . . ?
C4 Fe2 Fe1 100.87(12) . . ?
S1 Fe2 Fe1 56.04(3) . . ?
S2 Fe2 Fe1 56.03(3) . . ?
C9 S1 Fe1 110.78(12) . . ?
C9 S1 Fe2 113.19(11) . . ?
Fe1 S1 Fe2 67.62(3) . . ?
C7 S2 Fe1 112.04(12) . . ?
C7 S2 Fe2 113.26(12) . . ?
Fe1 S2 Fe2 67.51(3) . . ?
C10 O7 C8 116.5(3) . . ?
O1 C1 Fe1 178.3(4) . . ?
O2 C2 Fe1 178.9(4) . . ?
O3 C3 Fe1 177.1(4) . . ?
O4 C4 Fe2 179.0(4) . . ?
O5 C5 Fe2 178.2(4) . . ?
O6 C6 Fe2 179.6(5) . . ?
C8 C7 S2 115.1(2) . . ?
C8 C7 H7A 108.5 . . ?
S2 C7 H7A 108.5 . . ?
C8 C7 H7B 108.5 . . ?
S2 C7 H7B 108.5 . . ?
H7A C7 H7B 107.5 . . ?
O7 C8 C7 108.2(3) . . ?
O7 C8 C9 104.9(3) . . ?
C7 C8 C9 114.5(3) . . ?
O7 C8 H8 109.7 . . ?
C7 C8 H8 109.7 . . ?
C9 C8 H8 109.7 . . ?
C8 C9 S1 115.6(2) . . ?
C8 C9 H9A 108.4 . . ?
S1 C9 H9A 108.4 . . ?
C8 C9 H9B 108.4 . . ?
S1 C9 H9B 108.4 . . ?
H9A C9 H9B 107.4 . . ?
O8 C10 O7 123.2(4) . . ?
O8 C10 C11 126.3(4) . . ?
O7 C10 C11 110.4(3) . . ?
C16 C11 C12 119.1(4) . . ?
C16 C11 C10 123.8(4) . . ?
C12 C11 C10 117.1(4) . . ?
C13 C12 C11 119.8(4) . . ?
C13 C12 H12 120.1 . . ?
C11 C12 H12 120.1 . . ?
C14 C13 C12 120.5(4) . . ?
C14 C13 H13 119.8 . . ?
C12 C13 H13 119.8 . . ?
C13 C14 C15 120.3(5) . . ?
C13 C14 H14 119.8 . . ?
C15 C14 H14 119.8 . . ?
C14 C15 C16 119.5(4) . . ?
C14 C15 H15 120.2 . . ?
C16 C15 H15 120.2 . . ?
C11 C16 C15 120.7(4) . . ?
C11 C16 H16 119.6 . . ?
C15 C16 H16 119.6 . . ?

loop_
_geom_bond_atom_site_label_1
_geom_bond_atom_site_label_2
_geom_bond_distance
_geom_bond_site_symmetry_2
_geom_bond_publ_flag
Fe1 C1 1.786(4) . ?
Fe1 C3 1.787(5) . ?
Fe1 C2 1.787(4) . ?
Fe1 S1 2.2401(11) . ?
Fe1 S2 2.2416(10) . ?
Fe1 Fe2 2.4973(8) . ?
Fe2 C5 1.783(5) . ?
Fe2 C6 1.783(4) . ?
Fe2 C4 1.796(5) . ?
Fe2 S1 2.2481(11) . ?
Fe2 S2 2.2527(11) . ?
S1 C9 1.811(3) . ?
S2 C7 1.815(3) . ?
O1 C1 1.126(4) . ?
O2 C2 1.130(4) . ?
O3 C3 1.128(5) . ?
O4 C4 1.125(4) . ?
O5 C5 1.134(4) . ?
O6 C6 1.140(4) . ?
O7 C10 1.355(4) . ?
O7 C8 1.453(4) . ?
O8 C10 1.186(4) . ?
C7 C8 1.500(4) . ?
C7 H7A 0.9700 . ?
C7 H7B 0.9700 . ?
C8 C9 1.502(4) . ?
C8 H8 0.9800 . ?
C9 H9A 0.9700 . ?
C9 H9B 0.9700 . ?
C10 C11 1.479(5) . ?
C11 C16 1.371(5) . ?
C11 C12 1.389(5) . ?
C12 C13 1.374(6) . ?
C12 H12 0.9300 . ?
C13 C14 1.362(6) . ?
C13 H13 0.9300 . ?
C14 C15 1.371(6) . ?
C14 H14 0.9300 . ?
C15 C16 1.380(5) . ?
C15 H15 0.9300 . ?
C16 H16 0.9300 . ?

loop_
_geom_torsion_atom_site_label_1
_geom_torsion_atom_site_label_2
_geom_torsion_atom_site_label_3
_geom_torsion_atom_site_label_4
_geom_torsion
_geom_torsion_site_symmetry_1
_geom_torsion_site_symmetry_2
_geom_torsion_site_symmetry_3
_geom_torsion_site_symmetry_4
_geom_torsion_publ_flag
C1 Fe1 Fe2 C5 -1.05(19) . . . . ?
C3 Fe1 Fe2 C5 -134.6(3) . . . . ?
C2 Fe1 Fe2 C5 93.19(19) . . . . ?
S1 Fe1 Fe2 C5 -79.35(15) . . . . ?
S2 Fe1 Fe2 C5 171.46(15) . . . . ?
C1 Fe1 Fe2 C6 132.0(3) . . . . ?
C3 Fe1 Fe2 C6 -1.6(4) . . . . ?
C2 Fe1 Fe2 C6 -133.7(3) . . . . ?
S1 Fe1 Fe2 C6 53.7(3) . . . . ?
S2 Fe1 Fe2 C6 -55.5(3) . . . . ?
C1 Fe1 Fe2 C4 -94.09(18) . . . . ?
C3 Fe1 Fe2 C4 132.3(3) . . . . ?
C2 Fe1 Fe2 C4 0.16(17) . . . . ?
S1 Fe1 Fe2 C4 -172.39(13) . . . . ?
S2 Fe1 Fe2 C4 78.42(13) . . . . ?
C1 Fe1 Fe2 S1 78.30(13) . . . . ?
C3 Fe1 Fe2 S1 -55.3(2) . . . . ?
C2 Fe1 Fe2 S1 172.55(13) . . . . ?
S2 Fe1 Fe2 S1 -109.19(4) . . . . ?
C1 Fe1 Fe2 S2 -172.51(14) . . . . ?
C3 Fe1 Fe2 S2 53.9(2) . . . . ?
C2 Fe1 Fe2 S2 -78.26(13) . . . . ?
S1 Fe1 Fe2 S2 109.19(4) . . . . ?
C1 Fe1 S1 C9 144.78(19) . . . . ?
C3 Fe1 S1 C9 44.86(18) . . . . ?
C2 Fe1 S1 C9 -127.6(3) . . . . ?
S2 Fe1 S1 C9 -55.26(12) . . . . ?
Fe2 Fe1 S1 C9 -107.41(12) . . . . ?
C1 Fe1 S1 Fe2 -107.81(15) . . . . ?
C3 Fe1 S1 Fe2 152.27(13) . . . . ?
C2 Fe1 S1 Fe2 -20.2(3) . . . . ?
S2 Fe1 S1 Fe2 52.14(3) . . . . ?
C5 Fe2 S1 C9 -150.49(19) . . . . ?
C6 Fe2 S1 C9 -52.2(2) . . . . ?
C4 Fe2 S1 C9 122.5(3) . . . . ?
S2 Fe2 S1 C9 52.11(14) . . . . ?
Fe1 Fe2 S1 C9 103.94(14) . . . . ?
C5 Fe2 S1 Fe1 105.57(14) . . . . ?
C6 Fe2 S1 Fe1 -156.18(14) . . . . ?
C4 Fe2 S1 Fe1 18.6(3) . . . . ?
S2 Fe2 S1 Fe1 -51.83(3) . . . . ?
C1 Fe1 S2 C7 127.7(4) . . . . ?
C3 Fe1 S2 C7 -45.77(19) . . . . ?
C2 Fe1 S2 C7 -145.38(18) . . . . ?
S1 Fe1 S2 C7 55.02(13) . . . . ?
Fe2 Fe1 S2 C7 107.07(13) . . . . ?
C1 Fe1 S2 Fe2 20.7(3) . . . . ?
C3 Fe1 S2 Fe2 -152.84(14) . . . . ?
C2 Fe1 S2 Fe2 107.55(14) . . . . ?
S1 Fe1 S2 Fe2 -52.05(3) . . . . ?
C5 Fe2 S2 C7 -126.6(4) . . . . ?
C6 Fe2 S2 C7 50.22(18) . . . . ?
C4 Fe2 S2 C7 149.19(18) . . . . ?
S1 Fe2 S2 C7 -53.48(13) . . . . ?
Fe1 Fe2 S2 C7 -105.32(13) . . . . ?
C5 Fe2 S2 Fe1 -21.3(4) . . . . ?
C6 Fe2 S2 Fe1 155.54(13) . . . . ?
C4 Fe2 S2 Fe1 -105.49(12) . . . . ?
S1 Fe2 S2 Fe1 51.84(3) . . . . ?
C3 Fe1 C1 O1 -107(15) . . . . ?
C2 Fe1 C1 O1 -6(15) . . . . ?
S1 Fe1 C1 O1 152(15) . . . . ?
S2 Fe1 C1 O1 80(15) . . . . ?
Fe2 Fe1 C1 O1 97(15) . . . . ?
C1 Fe1 C2 O2 3(22) . . . . ?
C3 Fe1 C2 O2 104(22) . . . . ?
S1 Fe1 C2 O2 -84(22) . . . . ?
S2 Fe1 C2 O2 -156(22) . . . . ?
Fe2 Fe1 C2 O2 -101(22) . . . . ?
C1 Fe1 C3 O3 176(100) . . . . ?
C2 Fe1 C3 O3 83(9) . . . . ?
S1 Fe1 C3 O3 -94(9) . . . . ?
S2 Fe1 C3 O3 -7(9) . . . . ?
Fe2 Fe1 C3 O3 -50(9) . . . . ?
C5 Fe2 C4 O4 -87(24) . . . . ?
C6 Fe2 C4 O4 174(100) . . . . ?
S1 Fe2 C4 O4 -1(24) . . . . ?
S2 Fe2 C4 O4 69(24) . . . . ?
Fe1 Fe2 C4 O4 15(24) . . . . ?
C6 Fe2 C5 O5 177(100) . . . . ?
C4 Fe2 C5 O5 77(15) . . . . ?
S1 Fe2 C5 O5 -79(15) . . . . ?
S2 Fe2 C5 O5 -6(16) . . . . ?
Fe1 Fe2 C5 O5 -24(15) . . . . ?
C5 Fe2 C6 O6 15(59) . . . . ?
C4 Fe2 C6 O6 107(59) . . . . ?
S1 Fe2 C6 O6 -75(59) . . . . ?
S2 Fe2 C6 O6 -164(100) . . . . ?
Fe1 Fe2 C6 O6 -119(59) . . . . ?
Fe1 S2 C7 C8 -65.7(3) . . . . ?
Fe2 S2 C7 C8 8.3(3) . . . . ?
C10 O7 C8 C7 90.8(3) . . . . ?
C10 O7 C8 C9 -146.6(3) . . . . ?
S2 C7 C8 O7 179.3(2) . . . . ?
S2 C7 C8 C9 62.7(4) . . . . ?
O7 C8 C9 S1 177.1(2) . . . . ?
C7 C8 C9 S1 -64.5(4) . . . . ?
Fe1 S1 C9 C8 67.9(3) . . . . ?
Fe2 S1 C9 C8 -5.8(3) . . . . ?
C8 O7 C10 O8 -2.2(5) . . . . ?
C8 O7 C10 C11 178.3(3) . . . . ?
O8 C10 C11 C16 177.4(4) . . . . ?
O7 C10 C11 C16 -3.1(5) . . . . ?
O8 C10 C11 C12 -1.9(5) . . . . ?
O7 C10 C11 C12 177.6(3) . . . . ?
C16 C11 C12 C13 2.2(5) . . . . ?
C10 C11 C12 C13 -178.5(3) . . . . ?
C11 C12 C13 C14 -2.3(6) . . . . ?
C12 C13 C14 C15 0.6(7) . . . . ?
C13 C14 C15 C16 1.2(7) . . . . ?
C12 C11 C16 C15 -0.4(5) . . . . ?
C10 C11 C16 C15 -179.7(3) . . . . ?
C14 C15 C16 C11 -1.3(6) . . . . ?
